data_4120373
loop_
_publ_author_name
'Michal Jur\'i\<cek'
'Jonathan C. Barnes'
'Edward J. Dale'
'Wei-Guang Liu'
'Nathan L. Strutt'
'Carson J. Bruns'
'Nicolaas A. Vermeulen'
'Kala C. Ghooray'
'Amy A. Sarjeant'
'Charlotte L. Stern'
'Youssry Y. Botros'
'William A. Goddard'
'J. Fraser Stoddart'

_publ_section_title
;
 Ex2Box: Interdependent Modes of Binding in a Two-Nanometer-Long Synthetic
 Receptor
;
_journal_name_full 'Journal of the American Chemical Society'
_journal_page_first 12736
_journal_page_last 12746
_journal_paper_doi 10.1021/ja4052763
_journal_volume 135
_journal_year 2013
_chemical_formula_moiety 'C60 H48 N4, 2(C18 H12), 4(F6 P), 4(C2 H3 N)'
_chemical_formula_sum 'C104 H84 F24 N8 P4'
_chemical_formula_weight 2025.67
_chemical_name_systematic
;
 ?
;
_space_group_crystal_system triclinic
_space_group_IT_number 2
_space_group_name_Hall '-P 1'
_space_group_name_H-M_alt 'P -1'
_symmetry_space_group_name_Hall '-P 1'
_symmetry_space_group_name_H-M 'P -1'
_atom_sites_solution_hydrogens geom
_atom_sites_solution_primary direct
_audit_creation_date 2013-01-24
_audit_creation_method
;
  Olex2 1.2
  (compiled Dec  5 2012 16:17:34, GUI svn.r4385)
;
_cell_angle_alpha 80.251(3)
_cell_angle_beta 86.771(3)
_cell_angle_gamma 64.519(2)
_cell_formula_units_Z 1
_cell_length_a 10.4803(4)
_cell_length_b 11.3488(5)
_cell_length_c 21.4424(9)
_cell_measurement_reflns_used 6722
_cell_measurement_temperature 100(2)
_cell_measurement_theta_max 64.51
_cell_measurement_theta_min 4.37
_cell_volume 2268.62(17)
_computing_cell_refinement 'SAINT V7.23A (Bruker, 2005)'
_computing_data_collection 'APEX2 V2.1-4 (Bruker, 2007)'
_computing_data_reduction 'Bruker SAINT'
_computing_molecular_graphics
;
O. V. Dolomanov, L. J. Bourhis, R. J. Gildea, J. A. K. Howard and H. Puschmann,
OLEX2: a complete structure solution, refinement and analysis program.
J. Appl. Cryst. (2009). 42, 339-341.
;
_computing_publication_material
;
O. V. Dolomanov, L. J. Bourhis, R. J. Gildea, J. A. K. Howard and H. Puschmann,
OLEX2: a complete structure solution, refinement and analysis program.
J. Appl. Cryst. (2009). 42, 339-341.
;
_computing_structure_refinement
;
SHELXL, G.M. Sheldrick, Acta Cryst.
(2008). A64, 112-122
;
_computing_structure_solution
;
XS, G.M. Sheldrick, Acta Cryst.
(2008). A64, 112-122
;
_diffrn_ambient_temperature 100.12
_diffrn_detector_area_resol_mean 8
_diffrn_measured_fraction_theta_full 0.914
_diffrn_measured_fraction_theta_max 0.978
_diffrn_measurement_device_type 'Bruker Kappa APEX CCD area detector'
_diffrn_measurement_method '\w and \f scans'
_diffrn_radiation_monochromator 'Quazar optics'
_diffrn_radiation_type CuK\a
_diffrn_radiation_wavelength 1.54178
_diffrn_reflns_av_R_equivalents 0.0253
_diffrn_reflns_av_unetI/netI 0.0345
_diffrn_reflns_Laue_measured_fraction_full 0.914
_diffrn_reflns_Laue_measured_fraction_max 0.978
_diffrn_reflns_limit_h_max 6
_diffrn_reflns_limit_h_min -12
_diffrn_reflns_limit_k_max 13
_diffrn_reflns_limit_k_min -13
_diffrn_reflns_limit_l_max 25
_diffrn_reflns_limit_l_min -24
_diffrn_reflns_number 14871
_diffrn_reflns_point_group_measured_fraction_full 0.914
_diffrn_reflns_point_group_measured_fraction_max 0.978
_diffrn_reflns_theta_full 67.679
_diffrn_reflns_theta_max 64.694
_diffrn_reflns_theta_min 4.373
_diffrn_source microsource
_diffrn_standards_number 0
_exptl_absorpt_coefficient_mu 1.687
_exptl_absorpt_correction_T_max 0.7525
_exptl_absorpt_correction_T_min 0.6775
_exptl_absorpt_correction_type multi-scan
_exptl_absorpt_process_details
;
SADABS-2008/1 (Bruker,2008) was used for absorption correction.
wR2(int) was 0.0411 before and 0.0331 after correction.
The Ratio of minimum to maximum transmission is 0.9003.
The \l/2 correction factor is 0.0015.
;
_exptl_crystal_colour colourless
_exptl_crystal_density_diffrn 1.483
_exptl_crystal_description plate
_exptl_crystal_F_000 1040
_exptl_crystal_size_max 0.192
_exptl_crystal_size_mid 0.1
_exptl_crystal_size_min 0.006
_refine_diff_density_max 0.935
_refine_diff_density_min -0.537
_refine_diff_density_rms 0.052
_refine_ls_extinction_method none
_refine_ls_goodness_of_fit_ref 1.021
_refine_ls_hydrogen_treatment constr
_refine_ls_matrix_type full
_refine_ls_number_parameters 959
_refine_ls_number_reflns 7507
_refine_ls_number_restraints 1765
_refine_ls_restrained_S_all 0.939
_refine_ls_R_factor_all 0.0595
_refine_ls_R_factor_gt 0.0447
_refine_ls_shift/su_max 0.001
_refine_ls_shift/su_mean 0.000
_refine_ls_structure_factor_coef Fsqd
_refine_ls_weighting_details
;
 w=1/[\s^2^(Fo^2^)+(0.0649P)^2^+1.4714P]
 where P=(Fo^2^+2Fc^2^)/3
;
_refine_ls_weighting_scheme calc
_refine_ls_wR_factor_gt 0.1137
_refine_ls_wR_factor_ref 0.1231
_reflns_Friedel_coverage 0.000
_reflns_number_gt 5915
_reflns_number_total 7507
_reflns_threshold_expression 'I > 2\s(I)'
_cod_data_source_file ja4052763_si_006.cif
_cod_data_source_block n2392
_cod_original_cell_volume 2268.63(17)
_cod_database_code 4120373
_olex2_refinement_description
;
1. Fixed Uiso
 At 1.2 times of:
  H42A of C42A, H40A of C40A, H39A of C39A, H36A of C36A, H35A of C35A, H34A
  of C34A, H45A of C45A, H44A of C44A, H43A of C43A, H56 of C56, H25 of C25, H5
  of C5, H24 of C24, H6 of C6, H8 of C8, H9 of C9, H10 of C10, H11 of C11,
  {H12A,H12B} of C12, H14 of C14, H15 of C15, H17 of C17, H18 of C18, {H19A,
  H19B} of C19, H21 of C21, H22 of C22, H3 of C3, H2 of C2, H51 of C51, H52 of
  C52, H49A of C49A, H48A of C48A, H27 of C27, H28 of C28, H30 of C30, H31 of
  C31, H33 of C33, H34 of C34, H35 of C35, H36 of C36, H38 of C38, H57 of C57,
  H54 of C54, H53 of C53, H33A of C33A, H48 of C48, H47 of C47, H45 of C45, H44
  of C44, H43 of C43, H42 of C42, H39 of C39, H50A of C50A, H51A of C51A, H52A
  of C52A, H53A of C53A, H57A of C57A, H58A of C58A
 At 1.5 times of:
  {H60A,H60B,H60C} of C60, {H62A,H62B,H62C} of C62
2. Restrained distances
 C39-C38 ~ C37-C38 ~ C37-C36 ~ C36-C35 ~ C35-C34 ~ C34-C33 ~ C33-C32 ~ C37-C32
 ~ C49-C32 ~ C49-C40 ~ C39-C40 ~ C41-C40 ~ C41-C46 ~ C47-C46 ~ C48-C47 ~ C49-
 C48 ~ C42-C41 ~ C43-C42 ~ C43-C44 ~ C44-C45 ~ C45-C46
 with sigma of 0.02
 C49-C38 ~ C36-C33 ~ C37-C34 ~ C41-C48 ~ C40-C47 ~ C46-C43 ~ C42-C45 ~ C47-C40
 ~ C41-C48 ~ C49-C46
 with sigma of 0.02
 C40A-C41A ~ C39A-C40A ~ C38A-C39A ~ C38A-C37A ~ C36A-C37A ~ C35A-C36A ~ C34A-
 C35A ~ C33A-C34A ~ C32A-C33A ~ C32A-C37A ~ C32A-C49A ~ C49A-C48A ~ C48A-C47A ~
 C38A-C47A ~ C47A-C46A ~ C46A-C41A ~ C46A-C45A ~ C45A-C44A ~ C43A-C44A ~ C43A-
 C42A ~ C42A-C41A
 with sigma of 0.02
 C33A-C36A ~ C34A-C37A ~ C32A-C35A ~ C38A-C49A ~ C47A-C40A ~ C39A-C46A ~ C41A-
 C44A ~ C42A-C45A
 with sigma of 0.02
3. Restrained planarity
 C42, C47, C48, C46, C49, C41, C45, C32, C40, C44, C33, C37, C39, C43, C34,
 C36, C38, C35
 with sigma of 0.1
 C42A, C45A, C46A, C44A, C41A, C47A, C43A, C40A, C38A, C48A, C39A, C37A, C49A,
 C36A, C32A, C35A, C33A, C34A
 with sigma of 0.1
 C43, C47, C48, C46, C49, C41, C45, C32, C40, C42, C44, C33, C37, C39, C34,
 C36, C38, C35
 with sigma of 0.1
4. Rigid bond restraints
 C48, C47, H47, C46, H48, C49, C41, C45, C32, C40, C42, H45, C44, C33, C37,
 C39, H42, C43, H44, H33, C34, C36, C38, H39, H43, H34, C35, H36, H38, H35,
 C37A, C45A, H45A, C46A, C44A, C41A, C47A, C43A, H44A, C40A, C42A, C38A, C48A,
 H43A, H40A, C39A, H42A, H48A, C49A, H39A, C36A, C32A, H49A, H36A, C35A, C33A,
 H35A, C34A, H33A, H34A
 with sigma for 1-2 distances of 0.01 and sigma for 1-3 distances of 0.01
5. Uiso/Uaniso restraints and constraints
C48 ~ C47 ~ H47 ~ C46 ~ H48 ~ C49 ~ C41 ~ C45 ~ C32 ~ C40 ~ C42 ~ H45 ~ C44 
~ C33 ~ C37 ~ C39 ~ H42 ~ C43 ~ H44 ~ H33 ~ C34 ~ C36 ~ C38 ~ H39 ~ H43 ~ H34 
~ C35 ~ H36 ~ H38 ~ H35 ~ C47A ~ C45A ~ H45A ~ C46A ~ C44A ~ C41A ~ C43A 
~ H44A ~ C40A ~ C42A ~ C38A ~ C48A ~ H43A ~ H40A ~ C39A ~ H42A ~ C37A ~ H48A 
~ C49A ~ H39A ~ C36A ~ C32A ~ H49A ~ H36A ~ C35A ~ C33A ~ H35A ~ C34A ~ H33A 
~ H34A: within 1.7A with sigma of 0.04 and sigma for terminal atoms of 0.08
6. others
 Sof(C50)=Sof(C51)=Sof(H51)=Sof(C52)=Sof(H52)=Sof(C53)=Sof(H53)=Sof(C54)=
 Sof(H54)=Sof(C55)=Sof(C56)=Sof(H56)=Sof(C57)=Sof(H57)=Sof(C58)=1-Sof(C51)=1-
 Sof(C51)=1-Sof(C51)=1-Sof(C51)=1-Sof(C51)=1-Sof(C51)=1-Sof(C51)=1-Sof(C51)=1-
 Sof(C51)=1-Sof(C51)=1-Sof(C51)=1-Sof(C51)=1-Sof(C51)=1-Sof(C51)=1-Sof(C51)
 Sof(C32)=Sof(C33)=Sof(H33)=Sof(C34)=Sof(H34)=Sof(C35)=Sof(H35)=Sof(C36)=
 Sof(H36)=Sof(C37)=Sof(C38)=Sof(H38)=Sof(C39)=Sof(H39)=Sof(C40)=Sof(C41)=
 Sof(C42)=Sof(H42)=Sof(C43)=Sof(H43)=Sof(C44)=Sof(H44)=Sof(C45)=Sof(H45)=
 Sof(C46)=Sof(C47)=Sof(H47)=Sof(C48)=Sof(H48)=Sof(C49)=1-Sof(C33)=1-Sof(C33)=1-
 Sof(C33)=1-Sof(C33)=1-Sof(C33)=1-Sof(C33)=1-Sof(C33)=1-Sof(C33)=1-Sof(C33)=1-
 Sof(C33)=1-Sof(C33)=1-Sof(C33)=1-Sof(C33)=1-Sof(C33)=1-Sof(C33)=1-Sof(C33)=1-
 Sof(C33)=1-Sof(C33)=1-Sof(C33)=1-Sof(C33)=1-Sof(C33)=1-Sof(C33)=1-Sof(C33)=1-
 Sof(C33)=1-Sof(C33)=1-Sof(C33)=1-Sof(C33)=1-Sof(C33)=1-Sof(C33)=1-Sof(C33)
7.a Secondary CH2 refined with riding coordinates:
 C12(H12A,H12B), C19(H19A,H19B)
7.b Aromatic/amide H refined with riding coordinates:
 C2(H2), C3(H3), C5(H5), C6(H6), C8(H8), C9(H9), C10(H10), C11(H11), C14(H14),
 C15(H15), C17(H17), C18(H18), C21(H21), C22(H22), C24(H24), C25(H25), C27(H27),
  C28(H28), C30(H30), C31(H31), C33(H33), C34(H34), C35(H35), C36(H36),
 C38(H38), C39(H39), C42(H42), C43(H43), C44(H44), C45(H45), C47(H47), C48(H48),
  C33A(H33A), C34A(H34A), C35A(H35A), C36A(H36A), C39A(H39A), C40A(H40A),
 C42A(H42A), C43A(H43A), C44A(H44A), C45A(H45A), C48A(H48A), C49A(H49A),
 C51(H51), C52(H52), C53(H53), C54(H54), C56(H56), C57(H57), C50A(H50A),
 C51A(H51A), C52A(H52A), C53A(H53A), C57A(H57A), C58A(H58A)
7.c Idealised Me refined as rotating group:
 C60(H60A,H60B,H60C), C62(H62A,H62B,H62C)
;
_shelx_estimated_absorpt_t_max 0.990
_shelx_estimated_absorpt_t_min 0.738
_shelx_space_group_comment
;
The symmetry employed for this shelxl refinement is uniquely defined
by the following loop, which should always be used as a source of
symmetry information in preference to the above space-group names.
They are only intended as comments.
;
_shelxl_version_number 2012-9

loop_
_space_group_symop_operation_xyz
'x, y, z'
'-x, -y, -z'

loop_
_atom_site_label
_atom_site_type_symbol
_atom_site_fract_x
_atom_site_fract_y
_atom_site_fract_z
_atom_site_U_iso_or_equiv
_atom_site_adp_type
_atom_site_occupancy
_atom_site_site_symmetry_order
_atom_site_calc_flag
_atom_site_refinement_flags_posn
_atom_site_refinement_flags_adp
_atom_site_refinement_flags_occupancy
_atom_site_disorder_assembly
_atom_site_disorder_group
N1 N 0.0965(2) 0.01571(19) 0.60915(9) 0.0240(4) Uani 1 1 d . . . . .
N2 N 0.0659(2) 0.55072(18) 0.69199(9) 0.0230(4) Uani 1 1 d . . . . .
C1 C 0.0166(2) -0.2709(2) 0.91910(11) 0.0228(5) Uani 1 1 d . . . . .
C2 C 0.1395(2) -0.2562(2) 0.90090(11) 0.0246(5) Uani 1 1 d . . . . .
H2 H 0.2130 -0.2819 0.9313 0.030 Uiso 1 1 calc R U . . .
C3 C 0.1562(2) -0.2050(2) 0.83951(11) 0.0241(5) Uani 1 1 d . . . . .
H3 H 0.2416 -0.1973 0.8281 0.029 Uiso 1 1 calc R U . . .
C4 C 0.0489(2) -0.1642(2) 0.79373(11) 0.0221(5) Uani 1 1 d . . . . .
C5 C -0.0744(2) -0.1782(2) 0.81186(11) 0.0250(5) Uani 1 1 d . . . . .
H5 H -0.1486 -0.1512 0.7817 0.030 Uiso 1 1 calc R U . . .
C6 C -0.0898(2) -0.2306(2) 0.87300(11) 0.0246(5) Uani 1 1 d . . . . .
H6 H -0.1745 -0.2396 0.8842 0.029 Uiso 1 1 calc R U . . .
C7 C 0.0660(2) -0.1056(2) 0.72859(11) 0.0234(5) Uani 1 1 d . . . . .
C8 C 0.1990(3) -0.1351(2) 0.70231(11) 0.0264(5) Uani 1 1 d . . . . .
H8 H 0.2812 -0.1986 0.7255 0.032 Uiso 1 1 calc R U . . .
C9 C 0.2115(3) -0.0731(2) 0.64328(11) 0.0272(5) Uani 1 1 d . . . . .
H9 H 0.3028 -0.0931 0.6262 0.033 Uiso 1 1 calc R U . . .
C10 C -0.0331(3) 0.0430(2) 0.63188(11) 0.0263(5) Uani 1 1 d . . . . .
H10 H -0.1135 0.1041 0.6068 0.032 Uiso 1 1 calc R U . . .
C11 C -0.0514(2) -0.0157(2) 0.69078(11) 0.0254(5) Uani 1 1 d . . . . .
H11 H -0.1441 0.0045 0.7061 0.031 Uiso 1 1 calc R U . . .
C12 C 0.1132(3) 0.0935(2) 0.54807(11) 0.0269(5) Uani 1 1 d . . . . .
H12A H 0.0370 0.1104 0.5178 0.032 Uiso 1 1 calc R U . . .
H12B H 0.2052 0.0429 0.5293 0.032 Uiso 1 1 calc R U . . .
C13 C 0.1061(3) 0.2228(2) 0.56076(10) 0.0252(5) Uani 1 1 d . . . . .
C14 C 0.2281(3) 0.2282(2) 0.57936(12) 0.0299(6) Uani 1 1 d . . . . .
H14 H 0.3167 0.1535 0.5798 0.036 Uiso 1 1 calc R U . . .
C15 C 0.2201(3) 0.3429(3) 0.59721(12) 0.0297(6) Uani 1 1 d . . . . .
H15 H 0.3037 0.3458 0.6104 0.036 Uiso 1 1 calc R U . . .
C16 C 0.0917(2) 0.4539(2) 0.59613(10) 0.0238(5) Uani 1 1 d . . . . .
C17 C -0.0294(3) 0.4496(2) 0.57533(11) 0.0271(5) Uani 1 1 d . . . . .
H17 H -0.1173 0.5256 0.5729 0.033 Uiso 1 1 calc R U . . .
C18 C -0.0215(3) 0.3341(2) 0.55813(11) 0.0268(5) Uani 1 1 d . . . . .
H18 H -0.1047 0.3314 0.5444 0.032 Uiso 1 1 calc R U . . .
C19 C 0.0822(3) 0.5732(2) 0.62187(11) 0.0273(5) Uani 1 1 d . . . . .
H19A H 0.1688 0.5866 0.6117 0.033 Uiso 1 1 calc R U . . .
H19B H 0.0000 0.6533 0.6024 0.033 Uiso 1 1 calc R U . . .
C21 C -0.0549(2) 0.5466(2) 0.71455(11) 0.0245(5) Uani 1 1 d . . . . .
H21 H -0.1317 0.5704 0.6862 0.029 Uiso 1 1 calc R U . . .
C22 C -0.0686(2) 0.5087(2) 0.77754(11) 0.0248(5) Uani 1 1 d . . . . .
H22 H -0.1546 0.5060 0.7924 0.030 Uiso 1 1 calc R U . . .
C23 C 0.0428(2) 0.4738(2) 0.82047(11) 0.0221(5) Uani 1 1 d . . . . .
C24 C 0.1642(2) 0.4835(2) 0.79574(11) 0.0251(5) Uani 1 1 d . . . . .
H24 H 0.2409 0.4644 0.8233 0.030 Uiso 1 1 calc R U . . .
C25 C 0.1746(2) 0.5203(2) 0.73209(11) 0.0257(5) Uani 1 1 d . . . . .
H25 H 0.2591 0.5246 0.7160 0.031 Uiso 1 1 calc R U . . .
C26 C 0.0291(2) 0.4266(2) 0.88782(11) 0.0229(5) Uani 1 1 d . . . . .
C27 C -0.1035(2) 0.4577(2) 0.91428(11) 0.0263(5) Uani 1 1 d . . . . .
H27 H -0.1858 0.5133 0.8890 0.032 Uiso 1 1 calc R U . . .
C28 C -0.1178(2) 0.4097(2) 0.97628(11) 0.0266(5) Uani 1 1 d . . . . .
H28 H -0.2097 0.4338 0.9933 0.032 Uiso 1 1 calc R U . . .
C29 C 0.0009(2) 0.3256(2) 1.01486(11) 0.0225(5) Uani 1 1 d . . . . .
C30 C 0.1334(2) 0.2968(2) 0.98856(11) 0.0261(5) Uani 1 1 d . . . . .
H30 H 0.2157 0.2422 1.0139 0.031 Uiso 1 1 calc R U . . .
C31 C 0.1482(2) 0.3460(2) 0.92635(11) 0.0260(5) Uani 1 1 d . . . . .
H31 H 0.2400 0.3247 0.9097 0.031 Uiso 1 1 calc R U . . .
C32 C -0.032(3) 0.0786(18) 0.9173(9) 0.038(5) Uani 0.313(3) 1 d D U P A -1
C33 C -0.133(2) 0.1433(19) 0.8668(12) 0.038(4) Uani 0.313(3) 1 d D U P A -1
H33 H -0.2275 0.1544 0.8749 0.046 Uiso 0.313(3) 1 calc R U P A -1
C34 C -0.103(2) 0.192(2) 0.8058(11) 0.040(5) Uani 0.313(3) 1 d D U P A -1
H34 H -0.1748 0.2340 0.7740 0.048 Uiso 0.313(3) 1 calc R U P A -1
C35 C 0.036(2) 0.177(2) 0.7921(11) 0.044(5) Uani 0.313(3) 1 d D U P A -1
H35 H 0.0582 0.2088 0.7509 0.052 Uiso 0.313(3) 1 calc R U P A -1
C36 C 0.1400(19) 0.1159(19) 0.8395(11) 0.039(4) Uani 0.313(3) 1 d D U P A -1
H36 H 0.2338 0.1059 0.8310 0.047 Uiso 0.313(3) 1 calc R U P A -1
C37 C 0.106(3) 0.0686(19) 0.9004(9) 0.035(4) Uani 0.313(3) 1 d D U P A -1
C38 C 0.213(3) 0.0085(16) 0.9478(10) 0.035(4) Uani 0.313(3) 1 d D U P A -1
H38 H 0.3048 0.0028 0.9368 0.041 Uiso 0.313(3) 1 calc R U P A -1
C39 C 0.194(3) -0.0427(19) 1.0094(10) 0.032(4) Uani 0.313(3) 1 d D U P A -1
H39 H 0.2688 -0.0818 1.0400 0.038 Uiso 0.313(3) 1 calc R U P A -1
C40 C 0.058(3) -0.034(2) 1.0241(10) 0.026(4) Uani 0.313(3) 1 d D U P A -1
C41 C 0.042(2) -0.0876(16) 1.0875(8) 0.024(3) Uani 0.313(3) 1 d D U P A -1
C42 C 0.1589(18) -0.1454(16) 1.1294(11) 0.033(4) Uani 0.313(3) 1 d D U P A -1
H42 H 0.2484 -0.1493 1.1161 0.039 Uiso 0.313(3) 1 calc R U P A -1
C43 C 0.140(2) -0.1967(16) 1.1909(10) 0.029(4) Uani 0.313(3) 1 d D U P A -1
H43 H 0.2179 -0.2368 1.2197 0.034 Uiso 0.313(3) 1 calc R U P A -1
C44 C 0.008(2) -0.191(2) 1.2115(12) 0.028(4) Uani 0.313(3) 1 d D U P A -1
H44 H -0.0031 -0.2269 1.2537 0.034 Uiso 0.313(3) 1 calc R U P A -1
C45 C -0.1062(19) -0.1313(19) 1.1688(9) 0.026(4) Uani 0.313(3) 1 d D U P A -1
H45 H -0.1962 -0.1257 1.1825 0.032 Uiso 0.313(3) 1 calc R U P A -1
C46 C -0.091(2) -0.0794(17) 1.1061(8) 0.029(4) Uani 0.313(3) 1 d D U P A -1
C47 C -0.207(2) -0.0205(15) 1.0634(9) 0.033(4) Uani 0.313(3) 1 d D U P A -1
H47 H -0.2972 -0.0161 1.0765 0.039 Uiso 0.313(3) 1 calc R U P A -1
C48 C -0.188(3) 0.0309(15) 1.0021(9) 0.033(5) Uani 0.313(3) 1 d D U P A -1
H48 H -0.2665 0.0704 0.9732 0.039 Uiso 0.313(3) 1 calc R U P A -1
C49 C -0.057(3) 0.0267(19) 0.9810(10) 0.030(4) Uani 0.313(3) 1 d D U P A -1
C32A C 0.113(3) -0.104(3) 1.1046(13) 0.030(5) Uani 0.187(3) 1 d D U P A -2
C33A C 0.148(2) -0.166(3) 1.1677(14) 0.032(5) Uani 0.187(3) 1 d D U P A -2
H33A H 0.2421 -0.1972 1.1830 0.038 Uiso 0.187(3) 1 calc R U P A -2
C34A C 0.045(3) -0.183(3) 1.2085(12) 0.025(6) Uani 0.187(3) 1 d D U P A -2
H34A H 0.0690 -0.2224 1.2515 0.030 Uiso 0.187(3) 1 calc R U P A -2
C35A C -0.092(3) -0.140(3) 1.1852(14) 0.029(5) Uani 0.187(3) 1 d D U P A -2
H35A H -0.1620 -0.1508 1.2126 0.035 Uiso 0.187(3) 1 calc R U P A -2
C36A C -0.128(3) -0.081(3) 1.1217(14) 0.028(5) Uani 0.187(3) 1 d D U P A -2
H36A H -0.2213 -0.0523 1.1063 0.033 Uiso 0.187(3) 1 calc R U P A -2
C37A C -0.024(3) -0.066(3) 1.0812(11) 0.027(5) Uani 0.187(3) 1 d D U P A -2
C38A C -0.048(3) -0.007(3) 1.0155(12) 0.034(5) Uani 0.187(3) 1 d D U P A -2
C39A C -0.178(3) 0.037(3) 0.9830(11) 0.039(6) Uani 0.187(3) 1 d D U P A -2
H39A H -0.2536 0.0259 1.0055 0.047 Uiso 0.187(3) 1 calc R U P A -2
C40A C -0.202(3) 0.098(2) 0.9189(10) 0.034(5) Uani 0.187(3) 1 d D U P A -2
H40A H -0.2924 0.1287 0.8995 0.041 Uiso 0.187(3) 1 calc R U P A -2
C41A C -0.090(3) 0.112(3) 0.8843(13) 0.030(5) Uani 0.187(3) 1 d D U P A -2
C42A C -0.115(3) 0.168(3) 0.8202(14) 0.038(6) Uani 0.187(3) 1 d D U P A -2
H42A H -0.2052 0.1969 0.8012 0.045 Uiso 0.187(3) 1 calc R U P A -2
C43A C -0.004(3) 0.181(4) 0.7848(19) 0.037(7) Uani 0.187(3) 1 d D U P A -2
H43A H -0.0201 0.2208 0.7416 0.045 Uiso 0.187(3) 1 calc R U P A -2
C44A C 0.131(3) 0.136(3) 0.8117(14) 0.044(6) Uani 0.187(3) 1 d D U P A -2
H44A H 0.2064 0.1424 0.7868 0.053 Uiso 0.187(3) 1 calc R U P A -2
C45A C 0.152(3) 0.081(2) 0.8764(15) 0.043(6) Uani 0.187(3) 1 d D U P A -2
H45A H 0.2425 0.0537 0.8955 0.052 Uiso 0.187(3) 1 calc R U P A -2
C46A C 0.044(3) 0.066(2) 0.9132(12) 0.034(6) Uani 0.187(3) 1 d D U P A -2
C47A C 0.061(3) 0.010(3) 0.9789(12) 0.034(5) Uani 0.187(3) 1 d D U P A -2
C48A C 0.199(3) -0.028(3) 1.0026(12) 0.032(6) Uani 0.187(3) 1 d D U P A -2
H48A H 0.2710 -0.0160 0.9773 0.039 Uiso 0.187(3) 1 calc R U P A -2
C49A C 0.221(3) -0.086(3) 1.0673(11) 0.035(4) Uani 0.187(3) 1 d D U P A -2
H49A H 0.3110 -0.1144 1.0862 0.042 Uiso 0.187(3) 1 calc R U P A -2
C50 C 0.5218(10) 0.5840(15) 0.9181(9) 0.028(3) Uani 0.511(9) 1 d . . P B 1
C51 C 0.5341(13) 0.5718(16) 0.8536(8) 0.029(3) Uani 0.511(9) 1 d . . P B 1
H51 H 0.5321 0.4958 0.8416 0.035 Uiso 0.511(9) 1 calc R U P B 1
C52 C 0.548(3) 0.661(4) 0.8086(17) 0.042(6) Uani 0.511(9) 1 d . . P B 1
H52 H 0.5552 0.6494 0.7655 0.050 Uiso 0.511(9) 1 calc R U P B 1
C53 C 0.5529(17) 0.780(2) 0.8273(9) 0.027(4) Uani 0.511(9) 1 d . . P B 1
H53 H 0.5640 0.8437 0.7956 0.032 Uiso 0.511(9) 1 calc R U P B 1
C54 C 0.541(2) 0.798(2) 0.8898(11) 0.038(5) Uani 0.511(9) 1 d . . P B 1
H54 H 0.5421 0.8748 0.9017 0.046 Uiso 0.511(9) 1 calc R U P B 1
C55 C 0.5274(13) 0.6949(19) 0.9365(8) 0.032(4) Uani 0.511(9) 1 d . . P B 1
C56 C 0.5205(5) 0.7143(5) 0.9999(3) 0.0316(18) Uani 0.511(9) 1 d . . P B 1
H56 H 0.5276 0.7900 1.0094 0.038 Uiso 0.511(9) 1 calc R U P B 1
C57 C 0.504(2) 0.627(2) 1.0483(8) 0.016(3) Uani 0.511(9) 1 d . . P B 1
H57 H 0.4972 0.6410 1.0909 0.019 Uiso 0.511(9) 1 calc R U P B 1
C58 C 0.4961(5) 0.5099(9) 1.0318(4) 0.0270(17) Uani 0.511(9) 1 d . . P B 1
C50A C 0.5275(15) 0.7463(19) 0.9250(7) 0.028(3) Uani 0.489(9) 1 d . . P B 2
H50A H 0.5206 0.7897 0.9601 0.034 Uiso 0.489(9) 1 calc R U P B 2
C51A C 0.5462(19) 0.8023(15) 0.8661(10) 0.028(4) Uani 0.489(9) 1 d . . P B 2
H51A H 0.5543 0.8836 0.8613 0.033 Uiso 0.489(9) 1 calc R U P B 2
C52A C 0.5541(19) 0.7459(17) 0.8126(11) 0.028(4) Uani 0.489(9) 1 d . . P B 2
H52A H 0.5665 0.7874 0.7718 0.034 Uiso 0.489(9) 1 calc R U P B 2
C53A C 0.544(4) 0.635(4) 0.8201(18) 0.046(8) Uani 0.489(9) 1 d . . P B 2
H53A H 0.5491 0.5955 0.7838 0.055 Uiso 0.489(9) 1 calc R U P B 2
C54A C 0.5253(13) 0.5686(14) 0.8803(10) 0.029(3) Uani 0.489(9) 1 d . . P B 2
C55A C 0.5183(11) 0.6258(15) 0.9345(8) 0.027(3) Uani 0.489(9) 1 d . . P B 2
C56A C 0.5032(5) 0.5600(7) 0.9969(6) 0.0261(18) Uani 0.489(9) 1 d . . P B 2
C57A C 0.499(3) 0.610(3) 1.0512(12) 0.045(7) Uani 0.489(9) 1 d . . P B 2
H57A H 0.5076 0.6909 1.0467 0.054 Uiso 0.489(9) 1 calc R U P B 2
C58A C 0.4833(5) 0.5550(5) 1.1112(3) 0.0299(18) Uani 0.489(9) 1 d . . P B 2
H58A H 0.4784 0.5979 1.1462 0.036 Uiso 0.489(9) 1 calc R U P B 2
P1 P 0.41633(7) 0.55672(7) 0.33488(3) 0.03251(18) Uani 1 1 d . . . . .
F1 F 0.32135(19) 0.71151(16) 0.33125(9) 0.0531(5) Uani 1 1 d . . . . .
F2 F 0.51377(18) 0.40215(16) 0.33796(8) 0.0506(4) Uani 1 1 d . . . . .
F3 F 0.29276(17) 0.54172(17) 0.30258(8) 0.0491(4) Uani 1 1 d . . . . .
F4 F 0.47712(17) 0.58411(17) 0.26604(8) 0.0463(4) Uani 1 1 d . . . . .
F5 F 0.54339(17) 0.5705(2) 0.36596(8) 0.0551(5) Uani 1 1 d . . . . .
F6 F 0.35784(17) 0.53079(17) 0.40331(8) 0.0484(4) Uani 1 1 d . . . . .
P2 P 0.33548(7) 0.10596(6) 0.38098(3) 0.03020(17) Uani 1 1 d . . . . .
F7 F 0.26479(17) 0.15867(15) 0.31187(7) 0.0392(4) Uani 1 1 d . . . . .
F8 F 0.4018(2) 0.05229(18) 0.45046(9) 0.0654(6) Uani 1 1 d . . . . .
F9 F 0.36254(17) -0.04072(15) 0.37332(8) 0.0441(4) Uani 1 1 d . . . . .
F10 F 0.48540(18) 0.0815(2) 0.35229(10) 0.0643(5) Uani 1 1 d . . . . .
F11 F 0.30490(17) 0.25270(15) 0.38857(8) 0.0451(4) Uani 1 1 d . . . . .
F12 F 0.18269(18) 0.12907(17) 0.40906(8) 0.0501(4) Uani 1 1 d . . . . .
N3 N 0.2139(3) 0.7794(2) 0.52607(11) 0.0394(5) Uani 1 1 d . . . . .
C59 C 0.3289(3) 0.7518(3) 0.51357(12) 0.0308(6) Uani 1 1 d . . . . .
C60 C 0.4750(3) 0.7202(3) 0.49724(14) 0.0421(7) Uani 1 1 d . . . . .
H60A H 0.4786 0.7883 0.4633 0.063 Uiso 1 1 calc R U . . .
H60B H 0.5178 0.6341 0.4828 0.063 Uiso 1 1 calc R U . . .
H60C H 0.5272 0.7167 0.5345 0.063 Uiso 1 1 calc R U . . .
N4 N 0.4817(3) 0.1548(3) 0.86372(16) 0.0693(9) Uani 1 1 d . . . . .
C61 C 0.4777(4) 0.1513(3) 0.81156(18) 0.0530(9) Uani 1 1 d . . . . .
C62 C 0.4703(5) 0.1463(4) 0.74473(17) 0.0764(12) Uani 1 1 d . . . . .
H62A H 0.5048 0.0540 0.7385 0.115 Uiso 1 1 calc R U . . .
H62B H 0.5291 0.1856 0.7211 0.115 Uiso 1 1 calc R U . . .
H62C H 0.3721 0.1958 0.7295 0.115 Uiso 1 1 calc R U . . .

loop_
_atom_site_aniso_label
_atom_site_aniso_U_11
_atom_site_aniso_U_22
_atom_site_aniso_U_33
_atom_site_aniso_U_23
_atom_site_aniso_U_13
_atom_site_aniso_U_12
N1 0.0299(11) 0.0252(10) 0.0208(10) -0.0045(8) 0.0027(8) -0.0154(9)
N2 0.0270(11) 0.0223(10) 0.0212(10) -0.0042(8) 0.0037(8) -0.0120(8)
C1 0.0232(12) 0.0206(12) 0.0234(12) -0.0049(9) 0.0019(9) -0.0079(10)
C2 0.0227(12) 0.0250(12) 0.0240(13) -0.0023(10) -0.0013(9) -0.0086(10)
C3 0.0217(12) 0.0242(12) 0.0264(13) -0.0039(10) 0.0014(9) -0.0100(10)
C4 0.0242(12) 0.0194(11) 0.0216(12) -0.0024(9) 0.0016(9) -0.0087(9)
C5 0.0255(12) 0.0257(12) 0.0229(12) -0.0013(10) -0.0033(10) -0.0105(10)
C6 0.0229(12) 0.0279(13) 0.0246(13) -0.0027(10) 0.0032(9) -0.0134(10)
C7 0.0271(12) 0.0232(12) 0.0235(12) -0.0050(10) -0.0001(10) -0.0134(10)
C8 0.0259(12) 0.0284(13) 0.0225(12) -0.0034(10) 0.0006(10) -0.0097(10)
C9 0.0254(12) 0.0319(13) 0.0252(13) -0.0060(10) 0.0032(10) -0.0128(11)
C10 0.0269(13) 0.0268(13) 0.0263(13) -0.0026(10) -0.0022(10) -0.0127(10)
C11 0.0248(12) 0.0286(13) 0.0250(13) -0.0009(10) 0.0022(10) -0.0149(10)
C12 0.0352(14) 0.0299(13) 0.0179(12) -0.0024(10) 0.0040(10) -0.0170(11)
C13 0.0320(13) 0.0308(13) 0.0154(11) -0.0023(10) 0.0047(9) -0.0171(11)
C14 0.0260(13) 0.0308(13) 0.0328(14) -0.0084(11) 0.0070(10) -0.0116(11)
C15 0.0284(13) 0.0377(14) 0.0280(13) -0.0063(11) 0.0048(10) -0.0189(12)
C16 0.0317(13) 0.0284(13) 0.0143(11) -0.0009(9) 0.0053(9) -0.0171(11)
C17 0.0284(13) 0.0291(13) 0.0209(12) -0.0021(10) 0.0013(10) -0.0105(11)
C18 0.0299(13) 0.0329(14) 0.0202(12) -0.0014(10) 0.0001(10) -0.0168(11)
C19 0.0342(13) 0.0294(13) 0.0198(12) -0.0004(10) 0.0038(10) -0.0167(11)
C21 0.0230(12) 0.0244(12) 0.0238(12) -0.0035(10) -0.0006(9) -0.0081(10)
C22 0.0230(12) 0.0268(12) 0.0247(13) -0.0064(10) 0.0035(9) -0.0104(10)
C23 0.0231(12) 0.0198(11) 0.0222(12) -0.0057(9) 0.0024(9) -0.0074(9)
C24 0.0228(12) 0.0284(13) 0.0238(13) -0.0062(10) 0.0013(9) -0.0101(10)
C25 0.0252(12) 0.0277(13) 0.0276(13) -0.0076(10) 0.0048(10) -0.0139(10)
C26 0.0256(12) 0.0229(12) 0.0224(12) -0.0068(10) 0.0016(9) -0.0113(10)
C27 0.0227(12) 0.0268(13) 0.0247(13) 0.0007(10) -0.0023(10) -0.0077(10)
C28 0.0223(12) 0.0314(13) 0.0252(13) -0.0029(10) 0.0032(10) -0.0116(10)
C29 0.0258(12) 0.0227(12) 0.0205(12) -0.0047(9) 0.0007(9) -0.0114(10)
C30 0.0209(12) 0.0303(13) 0.0244(13) -0.0017(10) -0.0026(9) -0.0091(10)
C31 0.0214(12) 0.0316(13) 0.0250(13) -0.0054(10) 0.0035(10) -0.0112(10)
C32 0.030(8) 0.030(10) 0.042(7) 0.004(8) -0.007(6) -0.004(8)
C33 0.047(8) 0.035(9) 0.034(8) -0.006(8) -0.010(6) -0.016(7)
C34 0.047(9) 0.039(9) 0.036(8) -0.005(7) -0.009(8) -0.019(8)
C35 0.050(10) 0.037(8) 0.043(7) -0.006(6) -0.008(7) -0.016(8)
C36 0.045(7) 0.030(7) 0.038(8) 0.004(7) -0.003(6) -0.017(6)
C37 0.045(8) 0.033(8) 0.033(7) -0.006(7) 0.008(6) -0.024(8)
C38 0.035(6) 0.032(7) 0.036(7) -0.007(6) 0.001(5) -0.013(6)
C39 0.032(6) 0.031(9) 0.033(7) -0.016(7) -0.001(6) -0.010(7)
C40 0.029(6) 0.022(8) 0.029(6) -0.014(6) -0.001(5) -0.009(7)
C41 0.038(8) 0.020(8) 0.023(6) -0.013(6) -0.005(5) -0.016(7)
C42 0.036(6) 0.028(7) 0.029(7) -0.005(6) -0.002(5) -0.009(5)
C43 0.041(7) 0.019(7) 0.025(7) 0.003(5) -0.005(6) -0.015(5)
C44 0.044(10) 0.027(7) 0.028(7) -0.006(6) -0.003(6) -0.029(8)
C45 0.036(7) 0.033(8) 0.023(7) -0.012(6) 0.001(6) -0.024(6)
C46 0.040(7) 0.019(7) 0.027(7) -0.005(7) 0.004(6) -0.012(7)
C47 0.033(6) 0.025(6) 0.037(7) -0.002(5) 0.007(5) -0.011(5)
C48 0.025(6) 0.029(9) 0.038(8) 0.004(7) -0.008(6) -0.009(7)
C49 0.030(6) 0.018(8) 0.034(7) 0.000(7) 0.002(5) -0.004(7)
C32A 0.033(9) 0.034(10) 0.024(8) -0.009(8) -0.001(7) -0.014(9)
C33A 0.032(8) 0.034(10) 0.030(9) -0.005(9) 0.004(7) -0.014(7)
C34A 0.033(10) 0.021(9) 0.033(9) -0.007(8) -0.001(7) -0.023(9)
C35A 0.031(9) 0.026(10) 0.031(9) -0.013(9) -0.003(8) -0.010(9)
C36A 0.039(9) 0.026(10) 0.030(9) -0.006(9) 0.000(7) -0.024(8)
C37A 0.028(9) 0.029(10) 0.031(7) -0.020(7) 0.003(7) -0.014(9)
C38A 0.036(8) 0.032(11) 0.026(7) -0.011(9) 0.001(6) -0.007(8)
C39A 0.032(9) 0.030(12) 0.035(9) 0.007(10) 0.003(7) 0.002(9)
C40A 0.024(8) 0.039(9) 0.026(8) -0.005(7) 0.006(6) -0.001(7)
C41A 0.036(9) 0.032(11) 0.028(8) -0.013(9) 0.007(7) -0.016(9)
C42A 0.048(10) 0.030(11) 0.032(9) 0.000(9) 0.008(8) -0.016(9)
C43A 0.048(11) 0.028(12) 0.037(10) -0.003(10) 0.011(8) -0.020(12)
C44A 0.047(10) 0.035(10) 0.045(10) -0.003(10) 0.007(9) -0.015(9)
C45A 0.046(9) 0.038(11) 0.043(9) 0.004(10) 0.009(8) -0.020(8)
C46A 0.033(9) 0.029(10) 0.043(8) -0.002(9) 0.002(7) -0.018(10)
C47A 0.035(8) 0.026(9) 0.036(7) -0.010(8) 0.005(6) -0.006(8)
C48A 0.032(9) 0.023(11) 0.034(9) -0.007(10) 0.009(8) -0.005(9)
C49A 0.027(8) 0.042(9) 0.032(8) -0.010(8) 0.008(6) -0.011(7)
C50 0.014(3) 0.028(7) 0.039(12) -0.005(6) 0.001(5) -0.007(4)
C51 0.022(4) 0.037(5) 0.025(9) -0.009(8) 0.001(6) -0.008(3)
C52 0.021(5) 0.063(15) 0.023(8) -0.018(13) -0.003(5) 0.004(8)
C53 0.023(3) 0.025(7) 0.027(13) -0.005(5) 0.007(6) -0.007(5)
C54 0.021(4) 0.063(8) 0.037(13) -0.030(8) 0.016(7) -0.019(4)
C55 0.017(3) 0.047(12) 0.021(5) 0.007(9) 0.003(3) -0.010(7)
C56 0.022(3) 0.033(3) 0.039(4) -0.012(3) 0.002(2) -0.009(2)
C57 0.012(5) 0.016(5) 0.022(6) -0.010(4) 0.002(3) -0.006(4)
C58 0.019(3) 0.033(5) 0.027(5) -0.014(5) -0.001(2) -0.006(2)
C50A 0.020(3) 0.044(10) 0.022(10) 0.002(6) 0.009(4) -0.018(6)
C51A 0.027(4) 0.029(4) 0.029(12) -0.017(7) 0.014(8) -0.011(3)
C52A 0.025(3) 0.034(11) 0.018(7) -0.012(6) 0.004(4) -0.002(6)
C53A 0.027(6) 0.058(14) 0.038(17) -0.004(8) -0.005(7) -0.007(7)
C54A 0.020(3) 0.040(5) 0.020(9) -0.006(9) 0.006(7) -0.008(3)
C55A 0.021(3) 0.022(9) 0.039(9) 0.000(7) 0.001(4) -0.010(5)
C56A 0.014(2) 0.031(4) 0.028(5) -0.005(5) 0.002(2) -0.006(2)
C57A 0.037(8) 0.041(12) 0.056(12) -0.008(7) -0.003(6) -0.016(6)
C58A 0.025(3) 0.033(3) 0.027(4) -0.009(3) 0.001(2) -0.007(2)
P1 0.0258(3) 0.0386(4) 0.0375(4) -0.0104(3) 0.0008(3) -0.0163(3)
F1 0.0525(10) 0.0390(9) 0.0661(12) -0.0126(8) 0.0101(9) -0.0176(8)
F2 0.0483(10) 0.0425(10) 0.0520(11) -0.0114(8) -0.0041(8) -0.0088(8)
F3 0.0378(9) 0.0565(11) 0.0608(11) -0.0060(9) -0.0103(8) -0.0273(8)
F4 0.0485(10) 0.0598(11) 0.0404(9) -0.0117(8) 0.0057(7) -0.0315(9)
F5 0.0404(10) 0.0898(14) 0.0539(11) -0.0324(10) 0.0045(8) -0.0382(10)
F6 0.0423(9) 0.0572(11) 0.0441(10) -0.0051(8) 0.0071(7) -0.0215(8)
P2 0.0325(4) 0.0289(3) 0.0259(4) -0.0031(3) -0.0064(3) -0.0097(3)
F7 0.0514(9) 0.0446(9) 0.0258(8) 0.0022(7) -0.0086(7) -0.0262(8)
F8 0.0886(14) 0.0458(11) 0.0480(11) -0.0003(8) -0.0379(10) -0.0139(10)
F9 0.0523(10) 0.0324(8) 0.0435(9) -0.0054(7) -0.0053(7) -0.0137(7)
F10 0.0347(10) 0.0693(13) 0.0968(16) -0.0266(11) 0.0068(9) -0.0254(9)
F11 0.0495(10) 0.0336(9) 0.0511(10) -0.0075(7) -0.0178(8) -0.0143(7)
F12 0.0545(11) 0.0536(10) 0.0425(10) -0.0100(8) 0.0154(8) -0.0243(9)
N3 0.0417(15) 0.0446(14) 0.0374(13) -0.0106(11) 0.0012(11) -0.0222(12)
C59 0.0418(17) 0.0306(14) 0.0238(13) -0.0060(11) -0.0002(11) -0.0182(12)
C60 0.0387(16) 0.0446(17) 0.0393(16) -0.0001(13) 0.0032(12) -0.0169(13)
N4 0.075(2) 0.078(2) 0.071(2) -0.0413(18) 0.0272(17) -0.0412(18)
C61 0.060(2) 0.0388(17) 0.068(2) -0.0239(16) 0.0301(18) -0.0269(16)
C62 0.126(4) 0.062(2) 0.056(2) -0.0189(19) 0.036(2) -0.055(2)

loop_
_atom_type_symbol
_atom_type_description
_atom_type_scat_dispersion_real
_atom_type_scat_dispersion_imag
_atom_type_scat_source
C C 0.0181 0.0091 'International Tables Vol C Tables 4.2.6.8 and 6.1.1.4'
H H 0.0000 0.0000 'International Tables Vol C Tables 4.2.6.8 and 6.1.1.4'
F F 0.0727 0.0534 'International Tables Vol C Tables 4.2.6.8 and 6.1.1.4'
N N 0.0311 0.0180 'International Tables Vol C Tables 4.2.6.8 and 6.1.1.4'
P P 0.2955 0.4335 'International Tables Vol C Tables 4.2.6.8 and 6.1.1.4'

loop_
_geom_angle_atom_site_label_1
_geom_angle_atom_site_label_2
_geom_angle_atom_site_label_3
_geom_angle
_geom_angle_site_symmetry_1
_geom_angle_site_symmetry_3
C9 N1 C12 119.93(19) . .
C10 N1 C9 120.4(2) . .
C10 N1 C12 119.5(2) . .
C21 N2 C19 118.23(19) . .
C21 N2 C25 120.0(2) . .
C25 N2 C19 121.34(19) . .
C2 C1 C6 117.6(2) . .
C2 C1 C29 120.9(2) . 2_557
C6 C1 C29 121.5(2) . 2_557
C1 C2 H2 119.4 . .
C3 C2 C1 121.2(2) . .
C3 C2 H2 119.4 . .
C2 C3 H3 119.6 . .
C2 C3 C4 120.8(2) . .
C4 C3 H3 119.6 . .
C3 C4 C7 120.4(2) . .
C5 C4 C3 118.1(2) . .
C5 C4 C7 121.4(2) . .
C4 C5 H5 119.6 . .
C6 C5 C4 120.7(2) . .
C6 C5 H5 119.6 . .
C1 C6 H6 119.2 . .
C5 C6 C1 121.5(2) . .
C5 C6 H6 119.2 . .
C8 C7 C4 121.8(2) . .
C8 C7 C11 117.0(2) . .
C11 C7 C4 121.2(2) . .
C7 C8 H8 119.8 . .
C9 C8 C7 120.4(2) . .
C9 C8 H8 119.8 . .
N1 C9 C8 120.9(2) . .
N1 C9 H9 119.5 . .
C8 C9 H9 119.5 . .
N1 C10 H10 119.5 . .
N1 C10 C11 120.9(2) . .
C11 C10 H10 119.5 . .
C7 C11 H11 119.8 . .
C10 C11 C7 120.3(2) . .
C10 C11 H11 119.8 . .
N1 C12 H12A 109.9 . .
N1 C12 H12B 109.9 . .
N1 C12 C13 108.93(18) . .
H12A C12 H12B 108.3 . .
C13 C12 H12A 109.9 . .
C13 C12 H12B 109.9 . .
C14 C13 C12 119.4(2) . .
C18 C13 C12 121.0(2) . .
C18 C13 C14 119.4(2) . .
C13 C14 H14 120.1 . .
C15 C14 C13 119.8(2) . .
C15 C14 H14 120.1 . .
C14 C15 H15 119.5 . .
C14 C15 C16 120.9(2) . .
C16 C15 H15 119.5 . .
C15 C16 C17 119.0(2) . .
C15 C16 C19 120.3(2) . .
C17 C16 C19 120.5(2) . .
C16 C17 H17 120.0 . .
C18 C17 C16 119.9(2) . .
C18 C17 H17 120.0 . .
C13 C18 C17 120.8(2) . .
C13 C18 H18 119.6 . .
C17 C18 H18 119.6 . .
N2 C19 C16 108.62(18) . .
N2 C19 H19A 110.0 . .
N2 C19 H19B 110.0 . .
C16 C19 H19A 110.0 . .
C16 C19 H19B 110.0 . .
H19A C19 H19B 108.3 . .
N2 C21 H21 119.5 . .
N2 C21 C22 121.0(2) . .
C22 C21 H21 119.5 . .
C21 C22 H22 119.7 . .
C21 C22 C23 120.7(2) . .
C23 C22 H22 119.7 . .
C22 C23 C26 120.1(2) . .
C24 C23 C22 116.7(2) . .
C24 C23 C26 123.2(2) . .
C23 C24 H24 119.6 . .
C25 C24 C23 120.8(2) . .
C25 C24 H24 119.6 . .
N2 C25 C24 120.8(2) . .
N2 C25 H25 119.6 . .
C24 C25 H25 119.6 . .
C27 C26 C23 120.6(2) . .
C27 C26 C31 118.1(2) . .
C31 C26 C23 121.2(2) . .
C26 C27 H27 119.4 . .
C28 C27 C26 121.2(2) . .
C28 C27 H27 119.4 . .
C27 C28 H28 119.4 . .
C27 C28 C29 121.2(2) . .
C29 C28 H28 119.4 . .
C28 C29 C1 120.5(2) . 2_557
C30 C29 C1 122.1(2) . 2_557
C30 C29 C28 117.4(2) . .
C29 C30 H30 119.2 . .
C31 C30 C29 121.6(2) . .
C31 C30 H30 119.2 . .
C26 C31 H31 119.7 . .
C30 C31 C26 120.5(2) . .
C30 C31 H31 119.7 . .
C33 C32 C37 113.4(15) . .
C33 C32 C49 127(2) . .
C37 C32 C49 120.1(18) . .
C32 C33 H33 118.0 . .
C34 C33 C32 124.0(15) . .
C34 C33 H33 118.0 . .
C33 C34 H34 120.2 . .
C35 C34 C33 119.6(16) . .
C35 C34 H34 120.2 . .
C34 C35 H35 120.4 . .
C36 C35 C34 119.2(18) . .
C36 C35 H35 120.4 . .
C35 C36 H36 120.1 . .
C35 C36 C37 119.8(15) . .
C37 C36 H36 120.1 . .
C36 C37 C32 123.9(14) . .
C36 C37 C38 118.4(19) . .
C38 C37 C32 117.7(17) . .
C37 C38 H38 117.9 . .
C39 C38 C37 124.2(15) . .
C39 C38 H38 117.9 . .
C38 C39 H39 121.7 . .
C38 C39 C40 116.6(16) . .
C40 C39 H39 121.7 . .
C39 C40 C41 115(2) . .
C39 C40 C49 123.8(14) . .
C49 C40 C41 121.0(12) . .
C42 C41 C40 119.4(18) . .
C46 C41 C40 118.5(14) . .
C46 C41 C42 122.0(14) . .
C41 C42 H42 121.0 . .
C43 C42 C41 118.1(14) . .
C43 C42 H42 121.0 . .
C42 C43 H43 119.1 . .
C42 C43 C44 121.8(15) . .
C44 C43 H43 119.1 . .
C43 C44 H44 120.7 . .
C45 C44 C43 118.6(18) . .
C45 C44 H44 120.7 . .
C44 C45 H45 119.3 . .
C44 C45 C46 121.4(15) . .
C46 C45 H45 119.3 . .
C41 C46 C45 118.1(13) . .
C41 C46 C47 121.3(13) . .
C45 C46 C47 120.6(17) . .
C46 C47 H47 120.6 . .
C48 C47 C46 118.8(13) . .
C48 C47 H47 120.6 . .
C47 C48 H48 118.9 . .
C47 C48 C49 122.3(14) . .
C49 C48 H48 118.9 . .
C40 C49 C32 117.7(14) . .
C40 C49 C48 118.0(12) . .
C48 C49 C32 124(2) . .
C33A C32A C37A 119.3(18) . .
C33A C32A C49A 117(2) . .
C37A C32A C49A 123(2) . .
C32A C33A H33A 119.6 . .
C34A C33A C32A 120.8(18) . .
C34A C33A H33A 119.6 . .
C33A C34A H34A 120.4 . .
C35A C34A C33A 119.3(19) . .
C35A C34A H34A 120.4 . .
C34A C35A H35A 119.7 . .
C34A C35A C36A 120.7(19) . .
C36A C35A H35A 119.7 . .
C35A C36A H36A 120.1 . .
C37A C36A C35A 119.7(19) . .
C37A C36A H36A 120.1 . .
C32A C37A C38A 115(2) . .
C36A C37A C32A 120.1(18) . .
C36A C37A C38A 125(2) . .
C39A C38A C37A 124(2) . .
C39A C38A C47A 115.4(16) . .
C47A C38A C37A 120.7(18) . .
C38A C39A H39A 118.1 . .
C38A C39A C40A 123.8(17) . .
C40A C39A H39A 118.1 . .
C39A C40A H40A 120.6 . .
C41A C40A C39A 118.8(18) . .
C41A C40A H40A 120.6 . .
C42A C41A C40A 118(2) . .
C42A C41A C46A 121.6(18) . .
C46A C41A C40A 121(2) . .
C41A C42A H42A 120.7 . .
C43A C42A C41A 119(2) . .
C43A C42A H42A 120.7 . .
C42A C43A H43A 119.3 . .
C44A C43A C42A 121(3) . .
C44A C43A H43A 119.3 . .
C43A C44A H44A 120.7 . .
C43A C44A C45A 119(2) . .
C45A C44A H44A 120.7 . .
C44A C45A H45A 119.3 . .
C46A C45A C44A 121.4(19) . .
C46A C45A H45A 119.3 . .
C41A C46A C47A 118.5(19) . .
C45A C46A C41A 118.3(18) . .
C45A C46A C47A 123(2) . .
C38A C47A C46A 122.9(16) . .
C48A C47A C38A 124.0(19) . .
C48A C47A C46A 113(2) . .
C47A C48A H48A 122.7 . .
C47A C48A C49A 115(2) . .
C49A C48A H48A 122.7 . .
C32A C49A C48A 122.5(18) . .
C32A C49A H49A 118.8 . .
C48A C49A H49A 118.8 . .
C51 C50 C58 125.0(15) . 2_667
C55 C50 C51 118.8(16) . .
C55 C50 C58 116.2(18) . 2_667
C50 C51 H51 118.3 . .
C52 C51 C50 123(2) . .
C52 C51 H51 118.3 . .
C51 C52 H52 120.8 . .
C51 C52 C53 118(3) . .
C53 C52 H52 120.8 . .
C52 C53 H53 119.3 . .
C54 C53 C52 121(2) . .
C54 C53 H53 119.3 . .
C53 C54 H54 121.6 . .
C53 C54 C55 116.9(18) . .
C55 C54 H54 121.6 . .
C50 C55 C54 121.1(15) . .
C56 C55 C50 123.2(18) . .
C56 C55 C54 115.7(19) . .
C55 C56 H56 119.2 . .
C57 C56 C55 121.6(13) . .
C57 C56 H56 119.2 . .
C56 C57 H57 121.2 . .
C56 C57 C58 117.5(12) . .
C58 C57 H57 121.2 . .
C50 C58 C57 118.6(11) 2_667 .
C58 C58 C50 120.6(13) 2_667 2_667
C58 C58 C57 120.8(13) 2_667 .
C51A C50A H50A 119.7 . .
C51A C50A C55A 120.6(16) . .
C55A C50A H50A 119.7 . .
C50A C51A H51A 118.6 . .
C50A C51A C52A 122.8(18) . .
C52A C51A H51A 118.6 . .
C51A C52A H52A 121.2 . .
C53A C52A C51A 118(2) . .
C53A C52A H52A 121.2 . .
C52A C53A H53A 118.3 . .
C52A C53A C54A 123(3) . .
C54A C53A H53A 118.3 . .
C55A C54A C53A 119(2) . .
C55A C54A C58A 117.8(17) . 2_667
C58A C54A C53A 123(2) 2_667 .
C50A C55A C54A 116.8(15) . .
C50A C55A C56A 122.5(16) . .
C54A C55A C56A 120.7(17) . .
C56A C56A C55A 119.6(14) 2_667 .
C57A C56A C55A 123.1(17) . .
C57A C56A C56A 117(2) . 2_667
C56A C57A H57A 116.8 . .
C58A C57A C56A 126(3) . .
C58A C57A H57A 116.8 . .
C54A C58A H58A 121.0 2_667 .
C57A C58A C54A 118.1(16) . 2_667
C57A C58A H58A 121.0 . .
F1 P1 F2 178.98(11) . .
F1 P1 F4 89.74(10) . .
F1 P1 F5 90.25(10) . .
F2 P1 F4 89.48(9) . .
F2 P1 F5 89.08(10) . .
F3 P1 F1 90.48(10) . .
F3 P1 F2 90.18(9) . .
F3 P1 F4 89.69(9) . .
F3 P1 F5 178.54(10) . .
F3 P1 F6 91.24(10) . .
F5 P1 F4 89.04(9) . .
F6 P1 F1 89.94(9) . .
F6 P1 F2 90.83(10) . .
F6 P1 F4 179.01(10) . .
F6 P1 F5 90.03(10) . .
F7 P2 F9 89.43(8) . .
F7 P2 F12 88.68(9) . .
F8 P2 F7 178.17(11) . .
F8 P2 F9 89.81(9) . .
F8 P2 F11 90.68(9) . .
F8 P2 F12 89.65(11) . .
F9 P2 F12 89.19(9) . .
F10 P2 F7 90.54(10) . .
F10 P2 F8 91.12(12) . .
F10 P2 F9 89.86(10) . .
F10 P2 F11 91.31(10) . .
F10 P2 F12 178.77(11) . .
F11 P2 F7 90.05(8) . .
F11 P2 F9 178.73(9) . .
F11 P2 F12 89.64(9) . .
N3 C59 C60 178.5(3) . .
C59 C60 H60A 109.5 . .
C59 C60 H60B 109.5 . .
C59 C60 H60C 109.5 . .
H60A C60 H60B 109.5 . .
H60A C60 H60C 109.5 . .
H60B C60 H60C 109.5 . .
N4 C61 C62 179.0(4) . .
C61 C62 H62A 109.5 . .
C61 C62 H62B 109.5 . .
C61 C62 H62C 109.5 . .
H62A C62 H62B 109.5 . .
H62A C62 H62C 109.5 . .
H62B C62 H62C 109.5 . .

loop_
_geom_bond_atom_site_label_1
_geom_bond_atom_site_label_2
_geom_bond_distance
_geom_bond_site_symmetry_2
N1 C9 1.345(3) .
N1 C10 1.339(3) .
N1 C12 1.497(3) .
N2 C19 1.494(3) .
N2 C21 1.347(3) .
N2 C25 1.352(3) .
C1 C2 1.395(3) .
C1 C6 1.401(3) .
C1 C29 1.482(3) 2_557
C2 H2 0.9500 .
C2 C3 1.380(3) .
C3 H3 0.9500 .
C3 C4 1.402(3) .
C4 C5 1.394(3) .
C4 C7 1.478(3) .
C5 H5 0.9500 .
C5 C6 1.376(3) .
C6 H6 0.9500 .
C7 C8 1.395(3) .
C7 C11 1.401(3) .
C8 H8 0.9500 .
C8 C9 1.369(3) .
C9 H9 0.9500 .
C10 H10 0.9500 .
C10 C11 1.369(3) .
C11 H11 0.9500 .
C12 H12A 0.9900 .
C12 H12B 0.9900 .
C12 C13 1.508(3) .
C13 C14 1.389(3) .
C13 C18 1.385(3) .
C14 H14 0.9500 .
C14 C15 1.385(4) .
C15 H15 0.9500 .
C15 C16 1.390(3) .
C16 C17 1.392(3) .
C16 C19 1.510(3) .
C17 H17 0.9500 .
C17 C18 1.388(3) .
C18 H18 0.9500 .
C19 H19A 0.9900 .
C19 H19B 0.9900 .
C21 H21 0.9500 .
C21 C22 1.366(3) .
C22 H22 0.9500 .
C22 C23 1.403(3) .
C23 C24 1.392(3) .
C23 C26 1.475(3) .
C24 H24 0.9500 .
C24 C25 1.371(3) .
C25 H25 0.9500 .
C26 C27 1.391(3) .
C26 C31 1.398(3) .
C27 H27 0.9500 .
C27 C28 1.375(3) .
C28 H28 0.9500 .
C28 C29 1.403(3) .
C29 C1 1.482(3) 2_557
C29 C30 1.392(3) .
C30 H30 0.9500 .
C30 C31 1.383(3) .
C31 H31 0.9500 .
C32 C33 1.425(12) .
C32 C37 1.428(12) .
C32 C49 1.450(12) .
C33 H33 0.9500 .
C33 C34 1.408(13) .
C34 H34 0.9500 .
C34 C35 1.408(13) .
C35 H35 0.9500 .
C35 C36 1.394(13) .
C36 H36 0.9500 .
C36 C37 1.412(13) .
C37 C38 1.415(12) .
C38 H38 0.9500 .
C38 C39 1.392(13) .
C39 H39 0.9500 .
C39 C40 1.403(13) .
C40 C41 1.426(12) .
C40 C49 1.407(8) .
C41 C42 1.403(12) .
C41 C46 1.397(12) .
C42 H42 0.9500 .
C42 C43 1.388(12) .
C43 H43 0.9500 .
C43 C44 1.403(13) .
C44 H44 0.9500 .
C44 C45 1.395(13) .
C45 H45 0.9500 .
C45 C46 1.403(12) .
C46 C47 1.410(12) .
C47 H47 0.9500 .
C47 C48 1.387(12) .
C48 H48 0.9500 .
C48 C49 1.407(12) .
C32A C33A 1.404(14) .
C32A C37A 1.410(13) .
C32A C49A 1.411(13) .
C33A H33A 0.9500 .
C33A C34A 1.403(14) .
C34A H34A 0.9500 .
C34A C35A 1.400(14) .
C35A H35A 0.9500 .
C35A C36A 1.404(14) .
C36A H36A 0.9500 .
C36A C37A 1.401(14) .
C37A C38A 1.438(13) .
C38A C39A 1.409(14) .
C38A C47A 1.420(12) .
C39A H39A 0.9500 .
C39A C40A 1.412(14) .
C40A H40A 0.9500 .
C40A C41A 1.407(13) .
C41A C42A 1.402(14) .
C41A C46A 1.406(14) .
C42A H42A 0.9500 .
C42A C43A 1.401(15) .
C43A H43A 0.9500 .
C43A C44A 1.399(15) .
C44A H44A 0.9500 .
C44A C45A 1.409(14) .
C45A H45A 0.9500 .
C45A C46A 1.402(13) .
C46A C47A 1.432(14) .
C47A C48A 1.412(15) .
C48A H48A 0.9500 .
C48A C49A 1.417(14) .
C49A H49A 0.9500 .
C50 C51 1.407(13) .
C50 C55 1.406(14) .
C50 C58 1.445(17) 2_667
C51 H51 0.9500 .
C51 C52 1.32(4) .
C52 H52 0.9500 .
C52 C53 1.49(4) .
C53 H53 0.9500 .
C53 C54 1.382(14) .
C54 H54 0.9500 .
C54 C55 1.46(2) .
C55 C56 1.406(17) .
C56 H56 0.9500 .
C56 C57 1.37(3) .
C57 H57 0.9500 .
C57 C58 1.46(3) .
C58 C50 1.445(17) 2_667
C58 C58 1.411(14) 2_667
C50A H50A 0.9500 .
C50A C51A 1.359(18) .
C50A C55A 1.391(13) .
C51A H51A 0.9500 .
C51A C52A 1.388(14) .
C52A H52A 0.9500 .
C52A C53A 1.29(4) .
C53A H53A 0.9500 .
C53A C54A 1.43(3) .
C54A C55A 1.407(13) .
C54A C58A 1.425(15) 2_667
C55A C56A 1.454(17) .
C56A C56A 1.377(15) 2_667
C56A C57A 1.37(3) .
C57A H57A 0.9500 .
C57A C58A 1.36(3) .
C58A C54A 1.425(15) 2_667
C58A H58A 0.9500 .
P1 F1 1.5939(18) .
P1 F2 1.5974(18) .
P1 F3 1.5863(16) .
P1 F4 1.6096(17) .
P1 F5 1.5986(16) .
P1 F6 1.5884(17) .
P2 F7 1.5953(15) .
P2 F8 1.5869(18) .
P2 F9 1.5998(16) .
P2 F10 1.5805(19) .
P2 F11 1.5904(16) .
P2 F12 1.6058(18) .
N3 C59 1.136(3) .
C59 C60 1.451(4) .
C60 H60A 0.9800 .
C60 H60B 0.9800 .
C60 H60C 0.9800 .
N4 C61 1.130(4) .
C61 C62 1.451(5) .
C62 H62A 0.9800 .
C62 H62B 0.9800 .
C62 H62C 0.9800 .

loop_
_geom_torsion_atom_site_label_1
_geom_torsion_atom_site_label_2
_geom_torsion_atom_site_label_3
_geom_torsion_atom_site_label_4
_geom_torsion
_geom_torsion_site_symmetry_1
_geom_torsion_site_symmetry_4
N1 C10 C11 C7 0.3(4) . .
N1 C12 C13 C14 85.6(3) . .
N1 C12 C13 C18 -90.1(3) . .
N2 C21 C22 C23 0.4(3) . .
C1 C2 C3 C4 1.0(4) . .
C1 C29 C30 C31 178.4(2) 2_557 .
C2 C1 C6 C5 -0.1(3) . .
C2 C3 C4 C5 -0.6(3) . .
C2 C3 C4 C7 178.1(2) . .
C3 C4 C5 C6 0.0(3) . .
C3 C4 C7 C8 26.5(3) . .
C3 C4 C7 C11 -152.4(2) . .
C4 C5 C6 C1 0.4(4) . .
C4 C7 C8 C9 -176.1(2) . .
C4 C7 C11 C10 176.4(2) . .
C5 C4 C7 C8 -154.8(2) . .
C5 C4 C7 C11 26.3(3) . .
C6 C1 C2 C3 -0.6(3) . .
C7 C4 C5 C6 -178.7(2) . .
C7 C8 C9 N1 -1.0(4) . .
C8 C7 C11 C10 -2.5(3) . .
C9 N1 C10 C11 1.8(3) . .
C9 N1 C12 C13 -93.4(2) . .
C10 N1 C9 C8 -1.5(3) . .
C10 N1 C12 C13 81.2(3) . .
C11 C7 C8 C9 2.9(3) . .
C12 N1 C9 C8 173.0(2) . .
C12 N1 C10 C11 -172.7(2) . .
C12 C13 C14 C15 -173.6(2) . .
C12 C13 C18 C17 174.2(2) . .
C13 C14 C15 C16 -0.7(4) . .
C14 C13 C18 C17 -1.6(3) . .
C14 C15 C16 C17 -1.5(3) . .
C14 C15 C16 C19 173.8(2) . .
C15 C16 C17 C18 2.2(3) . .
C15 C16 C19 N2 -83.3(3) . .
C16 C17 C18 C13 -0.7(3) . .
C17 C16 C19 N2 92.0(3) . .
C18 C13 C14 C15 2.3(4) . .
C19 N2 C21 C22 171.0(2) . .
C19 N2 C25 C24 -171.6(2) . .
C19 C16 C17 C18 -173.1(2) . .
C21 N2 C19 C16 -67.6(3) . .
C21 N2 C25 C24 0.8(3) . .
C21 C22 C23 C24 1.8(3) . .
C21 C22 C23 C26 -176.9(2) . .
C22 C23 C24 C25 -2.6(3) . .
C22 C23 C26 C27 -22.4(3) . .
C22 C23 C26 C31 155.4(2) . .
C23 C24 C25 N2 1.4(4) . .
C23 C26 C27 C28 177.2(2) . .
C23 C26 C31 C30 -176.6(2) . .
C24 C23 C26 C27 159.0(2) . .
C24 C23 C26 C31 -23.2(3) . .
C25 N2 C19 C16 105.0(2) . .
C25 N2 C21 C22 -1.7(3) . .
C26 C23 C24 C25 176.0(2) . .
C26 C27 C28 C29 -1.1(4) . .
C27 C26 C31 C30 1.3(3) . .
C27 C28 C29 C1 -177.8(2) . 2_557
C27 C28 C29 C30 2.3(3) . .
C28 C29 C30 C31 -1.7(3) . .
C29 C1 C2 C3 -179.9(2) 2_557 .
C29 C1 C6 C5 179.2(2) 2_557 .
C29 C30 C31 C26 -0.1(4) . .
C31 C26 C27 C28 -0.8(4) . .
C32 C33 C34 C35 -0.1(19) . .
C32 C37 C38 C39 0.8(18) . .
C33 C32 C37 C36 -1.0(18) . .
C33 C32 C37 C38 178.6(11) . .
C33 C32 C49 C40 -179.8(10) . .
C33 C32 C49 C48 1.3(19) . .
C33 C34 C35 C36 -0.5(19) . .
C34 C35 C36 C37 0.4(19) . .
C35 C36 C37 C32 0(2) . .
C35 C36 C37 C38 -179.1(12) . .
C36 C37 C38 C39 -179.6(12) . .
C37 C32 C33 C34 0.8(18) . .
C37 C32 C49 C40 -0.6(15) . .
C37 C32 C49 C48 -179.5(10) . .
C37 C38 C39 C40 0.4(18) . .
C38 C39 C40 C41 179.7(10) . .
C38 C39 C40 C49 -1.9(16) . .
C39 C40 C41 C42 -0.6(15) . .
C39 C40 C41 C46 178.5(11) . .
C39 C40 C49 C32 1.9(12) . .
C39 C40 C49 C48 -179.1(12) . .
C40 C41 C42 C43 179.8(8) . .
C40 C41 C46 C45 -179.2(11) . .
C40 C41 C46 C47 0.7(16) . .
C41 C40 C49 C32 -179.7(13) . .
C41 C40 C49 C48 -0.7(10) . .
C41 C42 C43 C44 -0.5(12) . .
C41 C46 C47 C48 -0.6(13) . .
C42 C41 C46 C45 -0.2(17) . .
C42 C41 C46 C47 179.7(9) . .
C42 C43 C44 C45 -0.3(15) . .
C43 C44 C45 C46 0.9(18) . .
C44 C45 C46 C41 -0.7(19) . .
C44 C45 C46 C47 179.4(11) . .
C45 C46 C47 C48 179.3(8) . .
C46 C41 C42 C43 0.7(14) . .
C46 C47 C48 C49 -0.2(8) . .
C47 C48 C49 C32 179.7(8) . .
C47 C48 C49 C40 0.8(9) . .
C49 C32 C33 C34 -180.0(12) . .
C49 C32 C37 C36 179.7(12) . .
C49 C32 C37 C38 -0.7(18) . .
C49 C40 C41 C42 -179.1(8) . .
C49 C40 C41 C46 -0.1(14) . .
C32A C33A C34A C35A 2(4) . .
C32A C37A C38A C39A 180(2) . .
C32A C37A C38A C47A -1(3) . .
C33A C32A C37A C36A 4(3) . .
C33A C32A C37A C38A -178(2) . .
C33A C32A C49A C48A 178(2) . .
C33A C34A C35A C36A 0(4) . .
C34A C35A C36A C37A 0(4) . .
C35A C36A C37A C32A -3(3) . .
C35A C36A C37A C38A -180(2) . .
C36A C37A C38A C39A -3(4) . .
C36A C37A C38A C47A 176.7(18) . .
C37A C32A C33A C34A -4(3) . .
C37A C32A C49A C48A 0(4) . .
C37A C38A C39A C40A 178(2) . .
C37A C38A C47A C46A 179(2) . .
C37A C38A C47A C48A 1(2) . .
C38A C39A C40A C41A 2(4) . .
C38A C47A C48A C49A 0(3) . .
C39A C38A C47A C46A -1.5(19) . .
C39A C38A C47A C48A -180(3) . .
C39A C40A C41A C42A 178(2) . .
C39A C40A C41A C46A 0(3) . .
C40A C41A C42A C43A -179(2) . .
C40A C41A C46A C45A 179.3(16) . .
C40A C41A C46A C47A -2(3) . .
C41A C42A C43A C44A 1(3) . .
C41A C46A C47A C38A 3(2) . .
C41A C46A C47A C48A -178.5(18) . .
C42A C41A C46A C45A 1(2) . .
C42A C41A C46A C47A 179.8(17) . .
C42A C43A C44A C45A -2(3) . .
C43A C44A C45A C46A 2(3) . .
C44A C45A C46A C41A -1.9(17) . .
C44A C45A C46A C47A 179.5(17) . .
C45A C46A C47A C38A -178.4(9) . .
C45A C46A C47A C48A 0(2) . .
C46A C41A C42A C43A -1(3) . .
C46A C47A C48A C49A -178.9(18) . .
C47A C38A C39A C40A -1(3) . .
C47A C48A C49A C32A 0(3) . .
C49A C32A C33A C34A 177(2) . .
C49A C32A C37A C36A -177(2) . .
C49A C32A C37A C38A 0(3) . .
C50 C51 C52 C53 1(3) . .
C50 C55 C56 C57 -1.8(16) . .
C51 C50 C55 C54 1.9(16) . .
C51 C50 C55 C56 -178.0(10) . .
C51 C52 C53 C54 -1(3) . .
C52 C53 C54 C55 1(2) . .
C53 C54 C55 C50 -2.0(19) . .
C53 C54 C55 C56 178.0(12) . .
C54 C55 C56 C57 178.2(13) . .
C55 C50 C51 C52 -1(2) . .
C55 C56 C57 C58 1.3(19) . .
C56 C57 C58 C50 -179.9(10) . 2_667
C56 C57 C58 C58 -0.9(19) . 2_667
C58 C50 C51 C52 178.9(19) 2_667 .
C58 C50 C55 C54 -178.3(11) 2_667 .
C58 C50 C55 C56 1.8(14) 2_667 .
C50A C51A C52A C53A -1(3) . .
C50A C55A C56A C56A -179.1(10) . 2_667
C50A C55A C56A C57A -0.9(19) . .
C51A C50A C55A C54A -1.7(18) . .
C51A C50A C55A C56A 177.8(12) . .
C51A C52A C53A C54A 0(4) . .
C52A C53A C54A C55A 0(4) . .
C52A C53A C54A C58A -179(2) . 2_667
C53A C54A C55A C50A 1(2) . .
C53A C54A C55A C56A -178.3(18) . .
C54A C55A C56A C56A 0.4(12) . 2_667
C54A C55A C56A C57A 178.5(15) . .
C55A C50A C51A C52A 1(2) . .
C55A C56A C57A C58A 179.1(16) . .
C56A C56A C57A C58A -3(3) 2_667 .
C56A C57A C58A C54A 2(3) . 2_667
C58A C54A C55A C50A 179.8(10) 2_667 .
C58A C54A C55A C56A 0.3(14) 2_667 .
